data_4343108
loop_
_publ_author_name
'Shavaleev, Nail M.'
'Xie, Guohua'
'Varghese, Shinto'
'Cordes, David B.'
'Slawin, Alexandra M. Z.'
'Momblona, Cristina'
'Ort\'i, Enrique'
'Bolink, Henk J.'
'Samuel, Ifor D. W.'
'Zysman-Colman, Eli'

_publ_section_title
;
 Green Phosphorescence and Electroluminescence of Sulfur
 Pentafluoride-Functionalized Cationic Iridium(III) Complexes.
;
_journal_issue 12
_journal_name_full 'Inorganic chemistry'
_journal_page_first 5907
_journal_page_last 5914
_journal_paper_doi 10.1021/acs.inorgchem.5b00717
_journal_volume 54
_journal_year 2015
_chemical_formula_moiety 'C36 H36 F10 Ir N6 S2, F6 P, 2(C H2 Cl2)'
_chemical_formula_sum 'C38 H40 Cl4 F16 Ir N6 P S2'
_chemical_formula_weight 1313.87
_space_group_crystal_system monoclinic
_space_group_IT_number 14
_space_group_name_Hall '-P 2yn'
_space_group_name_H-M_alt 'P 1 21/n 1'
_symmetry_space_group_name_Hall '-P 2yn'
_symmetry_space_group_name_H-M 'P 1 21/n 1'
_atom_sites_solution_hydrogens geom
_atom_sites_solution_primary direct
_atom_sites_solution_secondary difmap
_cell_angle_alpha 90.0000
_cell_angle_beta 92.068(3)
_cell_angle_gamma 90.0000
_cell_formula_units_Z 4
_cell_length_a 14.8970(17)
_cell_length_b 20.805(3)
_cell_length_c 15.1906(19)
_cell_measurement_reflns_used 12024
_cell_measurement_temperature 93
_cell_measurement_theta_max 25.30
_cell_measurement_theta_min 1.70
_cell_volume 4705.0(10)
_computing_cell_refinement 'CrystalClear-SM Expert 2.1 b32'
_computing_data_collection 'CrystalClear-SM Expert 2.1 b32 (Rigaku, 2014)'
_computing_data_reduction 'CrystalClear-SM Expert 2.1 b32'
_computing_molecular_graphics 'CrystalStructure 4.1'
_computing_publication_material 'CrystalStructure 4.1 (Rigaku, 2014)'
_computing_structure_refinement 'SHELXL2013 (Sheldrick, 2008)'
_computing_structure_solution 'DIRDIF99-PATTY (Gould, et al., 1999)'
_diffrn_ambient_temperature 93
_diffrn_detector_area_resol_mean 5.814
_diffrn_measured_fraction_theta_full 0.996
_diffrn_measured_fraction_theta_max 0.995
_diffrn_measurement_device_type 'Rigaku XtaLAB P200'
_diffrn_measurement_method \w
_diffrn_radiation_type 'Mo K\a'
_diffrn_radiation_wavelength 0.71075
_diffrn_reflns_av_R_equivalents 0.0779
_diffrn_reflns_laue_measured_fraction_full 0.996
_diffrn_reflns_laue_measured_fraction_max 0.995
_diffrn_reflns_limit_h_max 17
_diffrn_reflns_limit_h_min -17
_diffrn_reflns_limit_k_max 24
_diffrn_reflns_limit_k_min -24
_diffrn_reflns_limit_l_max 18
_diffrn_reflns_limit_l_min -18
_diffrn_reflns_number 62161
_diffrn_reflns_point_group_measured_fraction_full 0.996
_diffrn_reflns_point_group_measured_fraction_max 0.995
_diffrn_reflns_theta_full 25.242
_diffrn_reflns_theta_max 25.317
_diffrn_reflns_theta_min 1.661
_diffrn_standards_number 0
_exptl_absorpt_coefficient_mu 3.297
_exptl_absorpt_correction_T_max 0.906
_exptl_absorpt_correction_T_min 0.606
_exptl_absorpt_correction_type multi-scan
_exptl_absorpt_process_details 'REQAB (Rigaku, 1998)'
_exptl_crystal_colour green
_exptl_crystal_density_diffrn 1.855
_exptl_crystal_density_method 'not measured'
_exptl_crystal_description prism
_exptl_crystal_F_000 2584.00
_exptl_crystal_size_max 0.210
_exptl_crystal_size_mid 0.040
_exptl_crystal_size_min 0.030
_refine_diff_density_max 1.72
_refine_diff_density_min -0.89
_refine_ls_extinction_method none
_refine_ls_goodness_of_fit_ref 0.963
_refine_ls_hydrogen_treatment constr
_refine_ls_number_parameters 619
_refine_ls_number_reflns 8534
_refine_ls_number_restraints 0
_refine_ls_R_factor_all 0.0275
_refine_ls_R_factor_gt 0.0253
_refine_ls_shift/su_max 0.002
_refine_ls_structure_factor_coef Fsqd
_refine_ls_weighting_details 'w = 1/[\s^2^(Fo^2^)+(0.0297P)^2^+0.0000P] where P=(Fo^2^+2Fc^2^)/3'
_refine_ls_weighting_scheme calc
_refine_ls_wR_factor_gt 0.0600
_refine_ls_wR_factor_ref 0.0605
_reflns_number_gt 7584
_reflns_number_total 8534
_reflns_threshold_expression F^2^>2.0\s(F^2^)
_cod_data_source_file ic5b00717_si_002.cif
_cod_data_source_block 4
_cod_depositor_comments 'Adding full bibliography for 4343106--4343108.cif.'
_cod_database_code 4343108

loop_
_symmetry_equiv_pos_site_id
_space_group_symop_operation_xyz
1 +X,+Y,+Z
2 1/2-X,1/2+Y,1/2-Z
3 -X,-Y,-Z
4 1/2+X,1/2-Y,1/2+Z

loop_
_atom_site_label
_atom_site_type_symbol
_atom_site_fract_x
_atom_site_fract_y
_atom_site_fract_z
_atom_site_U_iso_or_equiv
_atom_site_adp_type
_atom_site_occupancy
_atom_site_site_symmetry_multiplicity
_atom_site_calc_flag
_atom_site_refinement_flags
Ir1 Ir 0.40653(2) 0.65308(2) 0.26491(2) 0.01495(5) Uani 1 4 d .
Cl51 Cl 0.74443(7) 0.55512(5) 0.59129(6) 0.0460(2) Uani 1 4 d .
Cl52 Cl 0.76077(6) 0.63062(4) 0.42978(6) 0.0358(2) Uani 1 4 d .
Cl61 Cl 0.60296(7) 0.71829(5) 0.64643(7) 0.0483(2) Uani 1 4 d .
Cl62 Cl 0.58949(8) 0.83031(5) 0.52957(7) 0.0520(3) Uani 1 4 d .
S1 S 0.39554(5) 0.37010(4) 0.06656(5) 0.02220(17) Uani 1 4 d .
S2 S 0.03497(5) 0.62951(4) 0.48894(5) 0.02075(17) Uani 1 4 d .
P41 P 0.70408(6) 0.45159(4) 0.24697(5) 0.01936(17) Uani 1 4 d .
F1 F 0.34382(13) 0.33308(8) 0.14155(12) 0.0283(4) Uani 1 4 d .
F2 F 0.48805(13) 0.34879(8) 0.11155(13) 0.0282(4) Uani 1 4 d .
F3 F 0.39506(13) 0.30463(8) 0.01336(12) 0.0332(5) Uani 1 4 d .
F4 F 0.44694(12) 0.40155(8) -0.01277(11) 0.0286(4) Uani 1 4 d .
F5 F 0.30135(12) 0.38592(8) 0.01707(12) 0.0284(4) Uani 1 4 d .
F6 F -0.02211(12) 0.59026(9) 0.41658(11) 0.0289(4) Uani 1 4 d .
F7 F -0.00537(12) 0.69457(8) 0.45088(12) 0.0281(4) Uani 1 4 d .
F8 F -0.04985(12) 0.62549(9) 0.54960(12) 0.0284(4) Uani 1 4 d .
F9 F 0.08442(12) 0.66794(9) 0.56721(12) 0.0290(4) Uani 1 4 d .
F10 F 0.06739(12) 0.56334(9) 0.53247(12) 0.0305(4) Uani 1 4 d .
F41 F 0.62556(12) 0.40114(8) 0.26334(12) 0.0287(4) Uani 1 4 d .
F42 F 0.75764(12) 0.42529(9) 0.33411(11) 0.0281(4) Uani 1 4 d .
F43 F 0.75512(12) 0.39901(8) 0.18901(11) 0.0259(4) Uani 1 4 d .
F44 F 0.78288(12) 0.50205(8) 0.23207(12) 0.0297(4) Uani 1 4 d .
F45 F 0.65359(12) 0.50339(8) 0.30643(11) 0.0261(4) Uani 1 4 d .
F46 F 0.65129(13) 0.47755(8) 0.16004(11) 0.0292(4) Uani 1 4 d .
N1 N 0.36267(17) 0.67138(11) 0.13966(15) 0.0180(5) Uani 1 4 d .
N2 N 0.35394(17) 0.61833(11) 0.08655(15) 0.0188(5) Uani 1 4 d .
N3 N 0.44463(16) 0.62451(11) 0.38733(15) 0.0167(5) Uani 1 4 d .
N4 N 0.37680(16) 0.61402(11) 0.44311(15) 0.0165(5) Uani 1 4 d .
N5 N 0.42479(17) 0.75250(11) 0.29547(16) 0.0193(5) Uani 1 4 d .
N6 N 0.54033(16) 0.67177(11) 0.23027(15) 0.0151(5) Uani 1 4 d .
C1 C 0.3312(2) 0.63602(15) 0.0035(2) 0.0243(7) Uani 1 4 d .
C2 C 0.3253(2) 0.70152(15) 0.0024(2) 0.0263(7) Uani 1 4 d .
C3 C 0.3452(2) 0.72230(14) 0.0881(2) 0.0227(7) Uani 1 4 d .
C4 C 0.3742(2) 0.55820(14) 0.12764(19) 0.0180(6) Uani 1 4 d .
C5 C 0.39866(19) 0.56262(14) 0.21782(19) 0.0172(6) Uani 1 4 d .
C6 C 0.4201(2) 0.50421(14) 0.25954(18) 0.0189(6) Uani 1 4 d .
C7 C 0.4184(2) 0.44617(14) 0.21495(19) 0.0202(6) Uani 1 4 d .
C8 C 0.3943(2) 0.44514(13) 0.12592(19) 0.0183(6) Uani 1 4 d .
C9 C 0.3713(2) 0.50131(13) 0.08022(19) 0.0186(6) Uani 1 4 d .
C10 C 0.4106(2) 0.59089(14) 0.52136(19) 0.0201(7) Uani 1 4 d .
C11 C 0.5016(2) 0.58658(14) 0.51503(19) 0.0214(7) Uani 1 4 d .
C12 C 0.5206(2) 0.60762(14) 0.43045(19) 0.0205(6) Uani 1 4 d .
C13 C 0.28878(19) 0.62583(13) 0.40784(18) 0.0156(6) Uani 1 4 d .
C14 C 0.2846(2) 0.64278(13) 0.3181(2) 0.0185(7) Uani 1 4 d .
C15 C 0.1981(2) 0.65381(13) 0.2821(2) 0.0205(7) Uani 1 4 d .
C16 C 0.1226(2) 0.65008(13) 0.3323(2) 0.0213(7) Uani 1 4 d .
C17 C 0.1310(2) 0.63374(14) 0.42107(19) 0.0182(6) Uani 1 4 d .
C18 C 0.21566(19) 0.62078(13) 0.46000(18) 0.0174(6) Uani 1 4 d .
C19 C 0.5049(2) 0.77917(13) 0.27519(18) 0.0178(6) Uani 1 4 d .
C20 C 0.5189(2) 0.84481(13) 0.2833(2) 0.0198(7) Uani 1 4 d .
C21 C 0.4515(2) 0.88543(14) 0.31267(19) 0.0211(7) Uani 1 4 d .
C22 C 0.3714(2) 0.85664(14) 0.3337(2) 0.0254(7) Uani 1 4 d .
C23 C 0.3596(2) 0.79100(14) 0.3249(2) 0.0238(7) Uani 1 4 d .
C24 C 0.5724(2) 0.73265(13) 0.24363(17) 0.0172(6) Uani 1 4 d .
C25 C 0.5974(2) 0.62644(14) 0.20298(19) 0.0171(6) Uani 1 4 d .
C26 C 0.6856(2) 0.63875(14) 0.18920(19) 0.0193(7) Uani 1 4 d .
C27 C 0.7208(2) 0.70037(13) 0.20179(18) 0.0174(6) Uani 1 4 d .
C28 C 0.6612(2) 0.74762(13) 0.22993(18) 0.0181(6) Uani 1 4 d .
C29 C 0.4671(2) 0.95831(14) 0.3208(2) 0.0229(7) Uani 1 4 d .
C30 C 0.3827(2) 0.99396(15) 0.3490(2) 0.0328(8) Uani 1 4 d .
C31 C 0.4948(2) 0.98491(15) 0.2313(2) 0.0280(8) Uani 1 4 d .
C32 C 0.5432(2) 0.96997(15) 0.3902(2) 0.0287(8) Uani 1 4 d .
C33 C 0.8190(2) 0.71671(14) 0.18537(19) 0.0203(7) Uani 1 4 d .
C34 C 0.8212(2) 0.76507(15) 0.1086(2) 0.0251(7) Uani 1 4 d .
C35 C 0.8638(2) 0.74668(15) 0.2684(2) 0.0257(7) Uani 1 4 d .
C36 C 0.8737(2) 0.65681(14) 0.1610(2) 0.0277(8) Uani 1 4 d .
C51 C 0.7722(3) 0.55402(16) 0.4800(2) 0.0324(8) Uani 1 4 d .
C61 C 0.5903(3) 0.74607(19) 0.5362(3) 0.0494(11) Uani 1 4 d .
H1 H 0.32112 0.6081 -0.04531 0.0292 Uiso 1 4 calc R
H2 H 0.31049 0.72781 -0.04714 0.0316 Uiso 1 4 calc R
H3 H 0.34613 0.76583 0.10701 0.0272 Uiso 1 4 calc R
H6 H 0.4364 0.50447 0.32058 0.0227 Uiso 1 4 calc R
H7 H 0.43369 0.40743 0.24502 0.0242 Uiso 1 4 calc R
H9 H 0.35451 0.50058 0.01931 0.0223 Uiso 1 4 calc R
H10 H 0.377 0.57981 0.57115 0.0241 Uiso 1 4 calc R
H11 H 0.54352 0.57214 0.5593 0.0257 Uiso 1 4 calc R
H12 H 0.57886 0.60962 0.40713 0.0246 Uiso 1 4 calc R
H15 H 0.19102 0.66415 0.22128 0.0246 Uiso 1 4 calc R
H16 H 0.06494 0.6587 0.30623 0.0255 Uiso 1 4 calc R
H18 H 0.22231 0.60893 0.52028 0.0208 Uiso 1 4 calc R
H20 H 0.57532 0.86246 0.26877 0.0238 Uiso 1 4 calc R
H22 H 0.32388 0.88231 0.35443 0.0305 Uiso 1 4 calc R
H23 H 0.30389 0.77252 0.3401 0.0285 Uiso 1 4 calc R
H25 H 0.57536 0.58414 0.19293 0.0205 Uiso 1 4 calc R
H26 H 0.72361 0.605 0.1708 0.0232 Uiso 1 4 calc R
H28 H 0.68198 0.79029 0.23966 0.0217 Uiso 1 4 calc R
H30A H 0.33393 0.98709 0.30498 0.0393 Uiso 1 4 calc R
H30B H 0.39558 1.04003 0.35397 0.0393 Uiso 1 4 calc R
H30C H 0.36455 0.97751 0.40619 0.0393 Uiso 1 4 calc R
H31A H 0.44598 0.97787 0.18729 0.0336 Uiso 1 4 calc R
H31B H 0.54899 0.96273 0.21279 0.0336 Uiso 1 4 calc R
H31C H 0.50692 1.03106 0.23662 0.0336 Uiso 1 4 calc R
H32A H 0.55617 1.01608 0.39389 0.0344 Uiso 1 4 calc R
H32B H 0.59715 0.94684 0.37316 0.0344 Uiso 1 4 calc R
H32C H 0.52459 0.95442 0.44762 0.0344 Uiso 1 4 calc R
H34A H 0.78767 0.80381 0.12381 0.0302 Uiso 1 4 calc R
H34B H 0.79359 0.74557 0.05546 0.0302 Uiso 1 4 calc R
H34C H 0.88356 0.77656 0.09765 0.0302 Uiso 1 4 calc R
H35A H 0.82994 0.7848 0.28548 0.0309 Uiso 1 4 calc R
H35B H 0.92556 0.75907 0.25607 0.0309 Uiso 1 4 calc R
H35C H 0.86446 0.71527 0.31647 0.0309 Uiso 1 4 calc R
H36A H 0.93638 0.66909 0.15301 0.0333 Uiso 1 4 calc R
H36B H 0.84858 0.63827 0.10616 0.0333 Uiso 1 4 calc R
H36C H 0.87089 0.62497 0.20838 0.0333 Uiso 1 4 calc R
H51A H 0.73266 0.52301 0.44788 0.0388 Uiso 1 4 calc R
H51B H 0.83491 0.53909 0.47545 0.0388 Uiso 1 4 calc R
H61A H 0.6403 0.72918 0.50173 0.0592 Uiso 1 4 calc R
H61B H 0.53346 0.72912 0.50971 0.0592 Uiso 1 4 calc R

loop_
_atom_site_aniso_label
_atom_site_aniso_U_11
_atom_site_aniso_U_22
_atom_site_aniso_U_33
_atom_site_aniso_U_12
_atom_site_aniso_U_13
_atom_site_aniso_U_23
Ir1 0.01558(8) 0.01459(7) 0.01465(7) -0.00097(4) -0.00007(5) 0.00026(4)
Cl51 0.0362(6) 0.0653(7) 0.0366(5) 0.0030(5) 0.0028(4) 0.0095(4)
Cl52 0.0242(5) 0.0323(5) 0.0506(5) -0.0021(4) -0.0042(4) 0.0100(4)
Cl61 0.0570(7) 0.0346(5) 0.0527(6) -0.0080(5) -0.0067(5) -0.0013(4)
Cl62 0.0532(7) 0.0455(6) 0.0579(7) 0.0058(5) 0.0113(5) 0.0082(5)
S1 0.0227(5) 0.0192(4) 0.0246(4) 0.0002(3) -0.0008(3) -0.0045(3)
S2 0.0171(4) 0.0249(4) 0.0201(4) 0.0001(3) -0.0010(3) -0.0016(3)
P41 0.0226(5) 0.0188(4) 0.0164(4) 0.0029(3) -0.0025(3) 0.0012(3)
F1 0.0308(12) 0.0203(9) 0.0340(11) -0.0057(8) 0.0029(9) -0.0009(8)
F2 0.0247(11) 0.0257(10) 0.0340(11) 0.0061(8) -0.0025(9) -0.0058(7)
F3 0.0409(13) 0.0226(10) 0.0359(11) 0.0026(8) -0.0030(9) -0.0104(8)
F4 0.0322(12) 0.0307(10) 0.0232(10) -0.0008(8) 0.0051(8) -0.0054(8)
F5 0.0255(11) 0.0282(10) 0.0309(10) -0.0008(8) -0.0073(8) -0.0074(8)
F6 0.0214(11) 0.0382(11) 0.0272(10) -0.0081(8) 0.0012(8) -0.0096(8)
F7 0.0226(11) 0.0280(10) 0.0336(10) 0.0057(8) 0.0014(8) 0.0022(8)
F8 0.0188(11) 0.0396(11) 0.0271(10) -0.0002(8) 0.0045(8) -0.0014(8)
F9 0.0230(11) 0.0416(11) 0.0222(10) -0.0040(8) -0.0011(8) -0.0101(8)
F10 0.0280(11) 0.0298(10) 0.0341(11) 0.0040(8) 0.0075(9) 0.0107(8)
F41 0.0251(11) 0.0243(10) 0.0366(11) -0.0012(8) -0.0003(9) 0.0004(8)
F42 0.0314(11) 0.0319(10) 0.0204(9) 0.0041(8) -0.0070(8) 0.0055(8)
F43 0.0306(11) 0.0236(9) 0.0235(9) 0.0083(8) 0.0009(8) -0.0016(7)
F44 0.0269(11) 0.0230(10) 0.0393(11) -0.0013(8) 0.0021(9) 0.0038(8)
F45 0.0312(11) 0.0248(10) 0.0223(9) 0.0061(8) 0.0006(8) -0.0032(7)
F46 0.0386(12) 0.0296(10) 0.0187(9) 0.0122(9) -0.0076(8) 0.0002(7)
N1 0.0188(15) 0.0169(12) 0.0184(13) 0.0001(10) 0.0014(11) 0.0008(10)
N2 0.0210(15) 0.0199(13) 0.0156(12) 0.0014(11) 0.0000(11) -0.0012(10)
N3 0.0153(14) 0.0178(12) 0.0169(12) -0.0022(10) 0.0005(10) -0.0015(10)
N4 0.0159(14) 0.0184(12) 0.0153(12) -0.0013(10) 0.0010(10) -0.0009(9)
N5 0.0183(15) 0.0193(13) 0.0205(13) 0.0009(10) 0.0016(11) 0.0006(10)
N6 0.0143(14) 0.0152(12) 0.0159(12) -0.0015(10) 0.0011(10) 0.0002(9)
C1 0.028(2) 0.0288(17) 0.0158(15) 0.0017(14) -0.0018(14) 0.0014(12)
C2 0.032(2) 0.0266(17) 0.0203(16) 0.0059(14) 0.0007(14) 0.0087(13)
C3 0.0255(19) 0.0183(15) 0.0244(16) 0.0024(13) 0.0032(14) 0.0063(12)
C4 0.0145(16) 0.0196(15) 0.0200(15) 0.0010(12) 0.0006(12) 0.0025(12)
C5 0.0114(16) 0.0228(15) 0.0177(15) -0.0025(12) 0.0023(12) 0.0025(12)
C6 0.0187(17) 0.0211(15) 0.0167(15) -0.0020(12) -0.0024(12) 0.0013(11)
C7 0.0192(17) 0.0187(15) 0.0225(16) -0.0008(12) -0.0011(13) 0.0038(12)
C8 0.0155(17) 0.0166(14) 0.0230(15) -0.0020(12) 0.0012(13) -0.0039(11)
C9 0.0165(17) 0.0223(16) 0.0170(15) -0.0013(12) 0.0001(12) -0.0002(12)
C10 0.0242(19) 0.0207(15) 0.0150(14) 0.0001(13) -0.0038(13) 0.0025(11)
C11 0.0215(19) 0.0219(15) 0.0203(15) 0.0013(13) -0.0073(13) 0.0016(12)
C12 0.0133(17) 0.0237(16) 0.0242(16) -0.0003(12) -0.0031(13) -0.0013(12)
C13 0.0142(16) 0.0157(14) 0.0168(14) -0.0009(11) -0.0014(12) -0.0008(11)
C14 0.0229(18) 0.0122(14) 0.0203(15) -0.0005(12) -0.0019(13) -0.0029(11)
C15 0.0190(19) 0.0261(17) 0.0161(15) -0.0010(12) -0.0026(13) 0.0023(11)
C16 0.0186(18) 0.0227(16) 0.0220(16) 0.0002(12) -0.0068(14) 0.0006(12)
C17 0.0154(17) 0.0190(14) 0.0201(15) -0.0020(12) -0.0001(13) -0.0001(12)
C18 0.0162(17) 0.0191(15) 0.0165(14) -0.0005(12) -0.0032(12) -0.0012(11)
C19 0.0195(18) 0.0185(14) 0.0154(14) 0.0003(12) 0.0004(12) 0.0001(11)
C20 0.0208(18) 0.0208(16) 0.0181(15) -0.0008(12) 0.0024(13) -0.0003(11)
C21 0.0242(19) 0.0175(15) 0.0215(15) -0.0016(13) 0.0012(13) -0.0012(12)
C22 0.026(2) 0.0209(16) 0.0297(18) 0.0039(13) 0.0054(15) -0.0026(13)
C23 0.0187(18) 0.0223(16) 0.0307(17) -0.0017(13) 0.0060(14) -0.0017(13)
C24 0.0215(18) 0.0164(14) 0.0134(14) 0.0008(12) -0.0007(12) 0.0017(11)
C25 0.0182(18) 0.0156(14) 0.0174(14) -0.0000(12) 0.0008(12) -0.0000(11)
C26 0.0218(19) 0.0182(14) 0.0179(15) 0.0020(13) 0.0004(13) 0.0021(12)
C27 0.0200(17) 0.0152(14) 0.0169(14) -0.0001(12) -0.0030(12) 0.0019(11)
C28 0.0198(17) 0.0167(14) 0.0177(14) -0.0023(12) -0.0007(12) 0.0004(11)
C29 0.0241(19) 0.0166(15) 0.0284(17) -0.0005(13) 0.0056(14) -0.0026(12)
C30 0.035(2) 0.0196(16) 0.044(2) 0.0006(14) 0.0100(17) -0.0036(14)
C31 0.035(2) 0.0181(15) 0.0308(18) -0.0023(14) 0.0014(15) 0.0004(13)
C32 0.036(2) 0.0234(17) 0.0264(17) -0.0036(14) 0.0048(15) -0.0046(13)
C33 0.0194(18) 0.0190(15) 0.0226(16) 0.0015(12) 0.0003(13) 0.0005(12)
C34 0.0214(19) 0.0278(17) 0.0265(17) 0.0008(14) 0.0041(14) 0.0024(13)
C35 0.0196(19) 0.0306(18) 0.0268(17) -0.0032(14) -0.0027(14) 0.0011(13)
C36 0.0177(19) 0.0235(17) 0.042(2) 0.0014(13) 0.0069(16) -0.0013(14)
C51 0.033(2) 0.0268(18) 0.036(2) 0.0004(15) -0.0037(16) -0.0004(14)
C61 0.059(3) 0.044(2) 0.046(2) -0.007(2) 0.011(2) -0.0172(19)

loop_
_atom_type_symbol
_atom_type_description
_atom_type_scat_dispersion_real
_atom_type_scat_dispersion_imag
_atom_type_scat_source
C C 0.0033 0.0016
;
International Tables for Crystallography
(Vol. C, Tables 4.2.6.8 and 6.1.1.4)
;
H H 0.0000 0.0000
;
International Tables for Crystallography
(Vol. C, Table 6.1.1.4)
;
F F 0.0171 0.0103
;
International Tables for Crystallography
(Vol. C, Tables 4.2.6.8 and 6.1.1.4)
;
Ir Ir -1.4442 7.9887
;
International Tables for Crystallography
(Vol. C, Tables 4.2.6.8 and 6.1.1.4)
;
N N 0.0061 0.0033
;
International Tables for Crystallography
(Vol. C, Tables 4.2.6.8 and 6.1.1.4)
;
P P 0.1023 0.0942
;
International Tables for Crystallography
(Vol. C, Tables 4.2.6.8 and 6.1.1.4)
;
S S 0.1246 0.1234
;
International Tables for Crystallography
(Vol. C, Tables 4.2.6.8 and 6.1.1.4)
;
Cl Cl 0.1484 0.1585
;
International Tables for Crystallography
(Vol. C, Tables 4.2.6.8 and 6.1.1.4)
;

loop_
_geom_angle_atom_site_label_1
_geom_angle_atom_site_label_2
_geom_angle_atom_site_label_3
_geom_angle
_geom_angle_publ_flag
N1 Ir1 N3 173.38(10) yes
N1 Ir1 N5 93.23(9) yes
N1 Ir1 N6 90.38(10) yes
N1 Ir1 C5 80.18(10) yes
N1 Ir1 C14 97.54(11) yes
N3 Ir1 N5 93.19(9) yes
N3 Ir1 N6 92.71(9) yes
N3 Ir1 C5 93.61(11) yes
N3 Ir1 C14 80.05(11) yes
N5 Ir1 N6 76.25(9) yes
N5 Ir1 C5 170.82(11) yes
N5 Ir1 C14 97.17(10) yes
N6 Ir1 C5 97.27(10) yes
N6 Ir1 C14 170.02(11) yes
C5 Ir1 C14 90.07(11) yes
F1 S1 F2 89.53(10) yes
F1 S1 F3 87.46(10) yes
F1 S1 F4 175.21(10) yes
F1 S1 F5 89.82(10) yes
F1 S1 C8 92.68(12) yes
F2 S1 F3 88.12(10) yes
F2 S1 F4 90.40(10) yes
F2 S1 F5 175.20(11) yes
F2 S1 C8 92.95(12) yes
F3 S1 F4 87.75(10) yes
F3 S1 F5 87.10(10) yes
F3 S1 C8 178.92(12) yes
F4 S1 F5 89.85(10) yes
F4 S1 C8 92.11(12) yes
F5 S1 C8 91.83(12) yes
F6 S2 F7 90.01(10) yes
F6 S2 F8 87.56(10) yes
F6 S2 F9 174.66(11) yes
F6 S2 F10 89.41(10) yes
F6 S2 C17 92.61(12) yes
F7 S2 F8 87.57(10) yes
F7 S2 F9 90.15(10) yes
F7 S2 F10 174.66(11) yes
F7 S2 C17 92.77(12) yes
F8 S2 F9 87.11(10) yes
F8 S2 F10 87.10(10) yes
F8 S2 C17 179.63(12) yes
F9 S2 F10 89.93(10) yes
F9 S2 C17 92.72(12) yes
F10 S2 C17 92.56(12) yes
F41 P41 F42 89.58(10) yes
F41 P41 F43 90.09(10) yes
F41 P41 F44 179.19(11) yes
F41 P41 F45 89.60(10) yes
F41 P41 F46 90.54(10) yes
F42 P41 F43 89.37(10) yes
F42 P41 F44 89.71(10) yes
F42 P41 F45 89.65(10) yes
F42 P41 F46 179.67(11) yes
F43 P41 F44 90.29(10) yes
F43 P41 F45 178.97(10) yes
F43 P41 F46 90.33(9) yes
F44 P41 F45 90.01(10) yes
F44 P41 F46 90.17(10) yes
F45 P41 F46 90.65(10) yes
Ir1 N1 N2 114.97(17) yes
Ir1 N1 C3 138.4(2) yes
N2 N1 C3 106.3(2) yes
N1 N2 C1 110.3(2) yes
N1 N2 C4 115.8(2) yes
C1 N2 C4 133.8(2) yes
Ir1 N3 N4 115.58(17) yes
Ir1 N3 C12 137.5(2) yes
N4 N3 C12 106.7(2) yes
N3 N4 C10 110.0(2) yes
N3 N4 C13 115.7(2) yes
C10 N4 C13 134.2(2) yes
Ir1 N5 C19 116.84(19) yes
Ir1 N5 C23 124.1(2) yes
C19 N5 C23 118.8(2) yes
Ir1 N6 C24 117.42(19) yes
Ir1 N6 C25 124.03(19) yes
C24 N6 C25 118.3(3) yes
N2 C1 C2 107.4(3) yes
C1 C2 C3 106.7(3) yes
N1 C3 C2 109.4(3) yes
N2 C4 C5 114.3(2) yes
N2 C4 C9 121.3(3) yes
C5 C4 C9 124.3(3) yes
Ir1 C5 C4 114.6(2) yes
Ir1 C5 C6 129.8(2) yes
C4 C5 C6 115.5(3) yes
C5 C6 C7 122.3(3) yes
C6 C7 C8 119.3(3) yes
S1 C8 C7 119.6(2) yes
S1 C8 C9 118.9(2) yes
C7 C8 C9 121.5(3) yes
C4 C9 C8 117.0(3) yes
N4 C10 C11 107.3(3) yes
C10 C11 C12 106.2(3) yes
N3 C12 C11 109.7(3) yes
N4 C13 C14 114.6(3) yes
N4 C13 C18 120.6(2) yes
C14 C13 C18 124.7(3) yes
Ir1 C14 C13 113.8(2) yes
Ir1 C14 C15 130.7(2) yes
C13 C14 C15 115.3(3) yes
C14 C15 C16 122.0(3) yes
C15 C16 C17 120.1(3) yes
S2 C17 C16 121.5(2) yes
S2 C17 C18 118.2(2) yes
C16 C17 C18 120.3(3) yes
C13 C18 C17 117.6(3) yes
N5 C19 C20 120.8(3) yes
N5 C19 C24 114.6(2) yes
C20 C19 C24 124.6(3) yes
C19 C20 C21 121.0(3) yes
C20 C21 C22 116.6(3) yes
C20 C21 C29 120.9(3) yes
C22 C21 C29 122.5(3) yes
C21 C22 C23 120.9(3) yes
N5 C23 C22 121.8(3) yes
N6 C24 C19 114.5(3) yes
N6 C24 C28 121.2(3) yes
C19 C24 C28 124.3(2) yes
N6 C25 C26 122.7(3) yes
C25 C26 C27 120.8(3) yes
C26 C27 C28 116.5(3) yes
C26 C27 C33 122.6(3) yes
C28 C27 C33 120.9(2) yes
C24 C28 C27 120.6(3) yes
C21 C29 C30 112.1(3) yes
C21 C29 C31 109.1(2) yes
C21 C29 C32 108.4(2) yes
C30 C29 C31 108.8(3) yes
C30 C29 C32 108.9(3) yes
C31 C29 C32 109.6(3) yes
C27 C33 C34 108.3(2) yes
C27 C33 C35 110.2(2) yes
C27 C33 C36 112.1(2) yes
C34 C33 C35 109.6(2) yes
C34 C33 C36 108.7(3) yes
C35 C33 C36 107.9(3) yes
Cl51 C51 Cl52 112.40(19) yes
Cl61 C61 Cl62 112.3(2) yes
N2 C1 H1 126.315 no
C2 C1 H1 126.315 no
C1 C2 H2 126.679 no
C3 C2 H2 126.668 no
N1 C3 H3 125.311 no
C2 C3 H3 125.328 no
C5 C6 H6 118.834 no
C7 C6 H6 118.819 no
C6 C7 H7 120.334 no
C8 C7 H7 120.325 no
C4 C9 H9 121.480 no
C8 C9 H9 121.494 no
N4 C10 H10 126.324 no
C11 C10 H10 126.334 no
C10 C11 H11 126.888 no
C12 C11 H11 126.887 no
N3 C12 H12 125.139 no
C11 C12 H12 125.140 no
C14 C15 H15 119.018 no
C16 C15 H15 119.027 no
C15 C16 H16 119.938 no
C17 C16 H16 119.947 no
C13 C18 H18 121.228 no
C17 C18 H18 121.220 no
C19 C20 H20 119.469 no
C21 C20 H20 119.486 no
C21 C22 H22 119.531 no
C23 C22 H22 119.525 no
N5 C23 H23 119.082 no
C22 C23 H23 119.084 no
N6 C25 H25 118.668 no
C26 C25 H25 118.673 no
C25 C26 H26 119.615 no
C27 C26 H26 119.624 no
C24 C28 H28 119.713 no
C27 C28 H28 119.718 no
C29 C30 H30A 109.465 no
C29 C30 H30B 109.470 no
C29 C30 H30C 109.468 no
H30A C30 H30B 109.479 no
H30A C30 H30C 109.467 no
H30B C30 H30C 109.478 no
C29 C31 H31A 109.464 no
C29 C31 H31B 109.474 no
C29 C31 H31C 109.473 no
H31A C31 H31B 109.467 no
H31A C31 H31C 109.479 no
H31B C31 H31C 109.471 no
C29 C32 H32A 109.473 no
C29 C32 H32B 109.474 no
C29 C32 H32C 109.477 no
H32A C32 H32B 109.469 no
H32A C32 H32C 109.468 no
H32B C32 H32C 109.467 no
C33 C34 H34A 109.472 no
C33 C34 H34B 109.463 no
C33 C34 H34C 109.477 no
H34A C34 H34B 109.465 no
H34A C34 H34C 109.479 no
H34B C34 H34C 109.471 no
C33 C35 H35A 109.472 no
C33 C35 H35B 109.469 no
C33 C35 H35C 109.477 no
H35A C35 H35B 109.474 no
H35A C35 H35C 109.475 no
H35B C35 H35C 109.460 no
C33 C36 H36A 109.485 no
C33 C36 H36B 109.473 no
C33 C36 H36C 109.469 no
H36A C36 H36B 109.474 no
H36A C36 H36C 109.466 no
H36B C36 H36C 109.460 no
Cl51 C51 H51A 109.118 no
Cl51 C51 H51B 109.127 no
Cl52 C51 H51A 109.114 no
Cl52 C51 H51B 109.125 no
H51A C51 H51B 107.855 no
Cl61 C61 H61A 109.128 no
Cl61 C61 H61B 109.139 no
Cl62 C61 H61A 109.137 no
Cl62 C61 H61B 109.141 no
H61A C61 H61B 107.873 no

loop_
_geom_bond_atom_site_label_1
_geom_bond_atom_site_label_2
_geom_bond_distance
_geom_bond_publ_flag
Ir1 N1 2.025(2) yes
Ir1 N3 2.014(2) yes
Ir1 N5 2.135(2) yes
Ir1 N6 2.116(2) yes
Ir1 C5 2.015(3) yes
Ir1 C14 2.025(3) yes
Cl51 C51 1.754(4) yes
Cl52 C51 1.773(3) yes
Cl61 C61 1.775(4) yes
Cl62 C61 1.756(4) yes
S1 F1 1.596(2) yes
S1 F2 1.580(2) yes
S1 F3 1.5837(19) yes
S1 F4 1.5916(19) yes
S1 F5 1.6019(19) yes
S1 C8 1.803(3) yes
S2 F6 1.5908(19) yes
S2 F7 1.5819(19) yes
S2 F8 1.593(2) yes
S2 F9 1.591(2) yes
S2 F10 1.595(2) yes
S2 C17 1.796(3) yes
P41 F41 1.598(2) yes
P41 F42 1.6162(19) yes
P41 F43 1.6119(19) yes
P41 F44 1.597(2) yes
P41 F45 1.6100(19) yes
P41 F46 1.6059(19) yes
N1 N2 1.371(3) yes
N1 C3 1.337(4) yes
N2 C1 1.345(4) yes
N2 C4 1.426(4) yes
N3 N4 1.360(3) yes
N3 C12 1.334(4) yes
N4 C10 1.362(4) yes
N4 C13 1.420(4) yes
N5 C19 1.361(4) yes
N5 C23 1.348(4) yes
N6 C24 1.366(4) yes
N6 C25 1.346(4) yes
C1 C2 1.366(4) yes
C2 C3 1.394(4) yes
C4 C5 1.408(4) yes
C4 C9 1.385(4) yes
C5 C6 1.402(4) yes
C6 C7 1.384(4) yes
C7 C8 1.387(4) yes
C8 C9 1.395(4) yes
C10 C11 1.366(4) yes
C11 C12 1.396(4) yes
C13 C14 1.407(4) yes
C13 C18 1.374(4) yes
C14 C15 1.401(4) yes
C15 C16 1.384(5) yes
C16 C17 1.391(4) yes
C17 C18 1.399(4) yes
C19 C20 1.386(4) yes
C19 C24 1.487(4) yes
C20 C21 1.398(4) yes
C21 C22 1.382(5) yes
C21 C29 1.538(4) yes
C22 C23 1.383(4) yes
C24 C28 1.383(4) yes
C25 C26 1.362(4) yes
C26 C27 1.396(4) yes
C27 C28 1.402(4) yes
C27 C33 1.530(4) yes
C29 C30 1.535(5) yes
C29 C31 1.539(4) yes
C29 C32 1.538(5) yes
C33 C34 1.542(4) yes
C33 C35 1.537(4) yes
C33 C36 1.542(4) yes
C1 H1 0.950 no
C2 H2 0.950 no
C3 H3 0.950 no
C6 H6 0.950 no
C7 H7 0.950 no
C9 H9 0.950 no
C10 H10 0.950 no
C11 H11 0.950 no
C12 H12 0.950 no
C15 H15 0.950 no
C16 H16 0.950 no
C18 H18 0.950 no
C20 H20 0.950 no
C22 H22 0.950 no
C23 H23 0.950 no
C25 H25 0.950 no
C26 H26 0.950 no
C28 H28 0.950 no
C30 H30A 0.980 no
C30 H30B 0.980 no
C30 H30C 0.980 no
C31 H31A 0.980 no
C31 H31B 0.980 no
C31 H31C 0.980 no
C32 H32A 0.980 no
C32 H32B 0.980 no
C32 H32C 0.980 no
C34 H34A 0.980 no
C34 H34B 0.980 no
C34 H34C 0.980 no
C35 H35A 0.980 no
C35 H35B 0.980 no
C35 H35C 0.980 no
C36 H36A 0.980 no
C36 H36B 0.980 no
C36 H36C 0.980 no
C51 H51A 0.990 no
C51 H51B 0.990 no
C61 H61A 0.990 no
C61 H61B 0.990 no

loop_
_geom_contact_atom_site_label_1
_geom_contact_atom_site_label_2
_geom_contact_distance
_geom_contact_publ_flag
_geom_contact_site_symmetry_2
F1 C7 2.815(3) no .
F2 C7 2.787(3) no .
F4 C9 2.772(3) no .
F5 C9 2.775(3) no .
F6 C16 2.834(4) no .
F7 C16 2.825(4) no .
F9 C18 2.769(3) no .
F10 C18 2.774(3) no .
N1 C15 3.348(4) no .
N3 C6 3.180(4) no .
N5 C3 3.384(4) no .
N5 C21 2.805(4) no .
N6 C12 3.343(4) no .
N6 C27 2.803(4) no .
C1 C9 3.085(4) no .
C2 C4 3.597(4) no .
C3 C4 3.491(4) no .
C4 C7 2.750(4) no .
C5 C8 2.814(4) no .
C5 C25 3.260(4) no .
C6 C9 2.794(4) no .
C10 C18 3.081(4) no .
C12 C13 3.479(4) no .
C13 C16 2.737(4) no .
C14 C17 2.824(4) no .
C14 C23 3.280(4) no .
C15 C18 2.792(4) no .
C19 C22 2.732(4) no .
C20 C23 2.720(5) no .
C20 C28 3.060(4) no .
C20 C31 3.038(4) no .
C20 C32 3.082(4) no .
C22 C30 2.871(4) no .
C22 C32 3.561(5) no .
C24 C26 2.729(4) no .
C25 C28 2.720(4) no .
C26 C34 3.558(4) no .
C26 C36 2.874(5) no .
C28 C34 3.086(4) no .
C28 C35 3.054(4) no .
Cl51 F8 3.475(2) no 1_655
Cl52 F6 3.355(2) no 1_655
Cl52 F8 3.303(2) no 1_655
Cl52 F45 3.5848(19) no .
Cl61 F1 3.458(2) no 3_666
F1 Cl61 3.458(2) no 3_666
F1 C22 3.279(4) no 2_545
F1 C23 3.212(4) no 2_545
F2 F7 3.358(2) no 2_545
F2 F41 3.218(3) no .
F2 C1 3.278(4) no 3_665
F2 C2 3.489(4) no 3_665
F2 C35 3.524(4) no 2_645
F3 F7 2.859(2) no 2_545
F3 F9 3.115(3) no 2_545
F3 C25 3.591(3) no 3_665
F3 C26 3.469(3) no 3_665
F4 N2 3.235(3) no 3_665
F4 C1 3.394(4) no 3_665
F4 C4 3.344(3) no 3_665
F4 C9 3.559(3) no 3_665
F4 C25 2.998(3) no 3_665
F4 C26 3.377(3) no 3_665
F5 C22 3.544(4) no 2_545
F5 C26 3.188(3) no 3_665
F6 Cl52 3.355(2) no 1_455
F6 F10 3.362(3) no 3_566
F6 C31 3.175(4) no 2_545
F6 C51 3.332(4) no 1_455
F7 F2 3.358(2) no 2_555
F7 F3 2.859(2) no 2_555
F7 C2 3.434(4) no 4_465
F7 C3 3.554(4) no 4_465
F7 C35 3.503(4) no 1_455
F8 Cl51 3.475(2) no 1_455
F8 Cl52 3.303(2) no 1_455
F8 C3 3.589(4) no 4_465
F8 C51 3.187(4) no 1_455
F9 F3 3.115(3) no 2_555
F9 F42 3.360(3) no 3_666
F9 C19 3.587(3) no 4_465
F9 C20 3.469(4) no 4_465
F9 C24 3.395(3) no 4_465
F9 C28 3.209(3) no 4_465
F10 F6 3.362(3) no 3_566
F10 F10 3.436(3) no 3_566
F10 F42 3.252(2) no 3_666
F10 C31 3.396(4) no 4_465
F10 C51 3.427(4) no 3_666
F41 F2 3.218(3) no .
F41 C7 3.282(3) no .
F41 C10 3.338(3) no 3_666
F41 C34 3.510(4) no 2_645
F41 C35 3.254(4) no 2_645
F42 F9 3.360(3) no 3_666
F42 F10 3.252(2) no 3_666
F42 C10 3.407(4) no 3_666
F42 C18 3.282(3) no 3_666
F42 C51 3.478(4) no .
F43 C1 3.235(3) no 3_665
F43 C20 3.560(4) no 2_645
F43 C28 3.589(3) no 2_645
F43 C32 3.594(4) no 2_645
F44 C26 3.247(3) no .
F44 C31 3.358(4) no 2_645
F44 C32 3.310(4) no 2_645
F45 Cl52 3.5848(19) no .
F45 C6 3.525(3) no .
F45 C10 3.433(3) no 3_666
F45 C12 3.528(3) no .
F45 C25 3.103(3) no .
F45 C26 3.375(3) no .
F45 C51 3.294(4) no .
F46 C1 3.446(4) no 3_665
F46 C25 3.271(3) no .
F46 C26 3.419(3) no .
N2 F4 3.235(3) no 3_665
C1 F2 3.278(4) no 3_665
C1 F4 3.394(4) no 3_665
C1 F43 3.235(3) no 3_665
C1 F46 3.446(4) no 3_665
C2 F2 3.489(4) no 3_665
C2 F7 3.434(4) no 4_564
C3 F7 3.554(4) no 4_564
C3 F8 3.589(4) no 4_564
C4 F4 3.344(3) no 3_665
C6 F45 3.525(3) no .
C7 F41 3.282(3) no .
C9 F4 3.559(3) no 3_665
C10 F41 3.338(3) no 3_666
C10 F42 3.407(4) no 3_666
C10 F45 3.433(3) no 3_666
C10 C34 3.555(4) no 4_465
C11 C61 3.582(5) no .
C12 F45 3.528(3) no .
C12 C61 3.441(5) no .
C18 F42 3.282(3) no 3_666
C18 C34 3.598(4) no 4_465
C19 F9 3.587(3) no 4_564
C20 F9 3.469(4) no 4_564
C20 F43 3.560(4) no 2_655
C22 F1 3.279(4) no 2_555
C22 F5 3.544(4) no 2_555
C23 F1 3.212(4) no 2_555
C24 F9 3.395(3) no 4_564
C25 F3 3.591(3) no 3_665
C25 F4 2.998(3) no 3_665
C25 F45 3.103(3) no .
C25 F46 3.271(3) no .
C26 F3 3.469(3) no 3_665
C26 F4 3.377(3) no 3_665
C26 F5 3.188(3) no 3_665
C26 F44 3.247(3) no .
C26 F45 3.375(3) no .
C26 F46 3.419(3) no .
C28 F9 3.209(3) no 4_564
C28 F43 3.589(3) no 2_655
C31 F6 3.175(4) no 2_555
C31 F10 3.396(4) no 4_564
C31 F44 3.358(4) no 2_655
C32 F43 3.594(4) no 2_655
C32 F44 3.310(4) no 2_655
C34 F41 3.510(4) no 2_655
C34 C10 3.555(4) no 4_564
C34 C18 3.598(4) no 4_564
C35 F2 3.524(4) no 2_655
C35 F7 3.503(4) no 1_655
C35 F41 3.254(4) no 2_655
C51 F6 3.332(4) no 1_655
C51 F8 3.187(4) no 1_655
C51 F10 3.427(4) no 3_666
C51 F42 3.478(4) no .
C51 F45 3.294(4) no .
C61 C11 3.582(5) no .
C61 C12 3.441(5) no .
Ir1 H3 3.4510 no .
Ir1 H6 3.2319 no .
Ir1 H12 3.4169 no .
Ir1 H15 3.2628 no .
Ir1 H23 3.1533 no .
Ir1 H25 3.1268 no .
S1 H7 2.8573 no .
S1 H9 2.8682 no .
S2 H16 2.8915 no .
S2 H18 2.8465 no .
F1 H7 2.5502 no .
F2 H7 2.5246 no .
F4 H9 2.5351 no .
F5 H9 2.5134 no .
F6 H16 2.5838 no .
F7 H16 2.5784 no .
F9 H18 2.5181 no .
F10 H18 2.5082 no .
N1 H1 3.1442 no .
N1 H2 3.1425 no .
N1 H15 2.8857 no .
N2 H2 3.1043 no .
N2 H3 3.0871 no .
N2 H9 2.6543 no .
N2 H15 3.3684 no .
N3 H6 2.6965 no .
N3 H10 3.1433 no .
N3 H11 3.1470 no .
N4 H6 3.0930 no .
N4 H11 3.1187 no .
N4 H12 3.0800 no .
N4 H18 2.6224 no .
N5 H3 3.0665 no .
N5 H20 3.2392 no .
N5 H22 3.2331 no .
N6 H12 3.0179 no .
N6 H26 3.2216 no .
N6 H28 3.2452 no .
C1 H3 3.1287 no .
C1 H9 2.8482 no .
C3 H1 3.1352 no .
C3 H15 3.3410 no .
C4 H1 2.9078 no .
C4 H6 3.2407 no .
C4 H25 3.1687 no .
C5 H7 3.2943 no .
C5 H9 3.3239 no .
C5 H25 2.7100 no .
C6 H25 3.0506 no .
C7 H9 3.2888 no .
C8 H6 3.2446 no .
C9 H1 3.0048 no .
C9 H7 3.2829 no .
C10 H6 3.5732 no .
C10 H12 3.1245 no .
C10 H18 2.8288 no .
C11 H6 3.5184 no .
C12 H6 2.9688 no .
C12 H10 3.1321 no .
C13 H10 2.9262 no .
C13 H15 3.2388 no .
C13 H23 3.2311 no .
C14 H16 3.2879 no .
C14 H18 3.3159 no .
C14 H23 2.7337 no .
C15 H23 3.0432 no .
C16 H18 3.2837 no .
C17 H15 3.2567 no .
C18 H10 3.0102 no .
C18 H16 3.2774 no .
C19 H3 3.4293 no .
C19 H23 3.1888 no .
C19 H28 2.7219 no .
C20 H22 3.2319 no .
C20 H28 2.7825 no .
C20 H31A 3.2953 no .
C20 H31B 2.7207 no .
C20 H32B 2.7587 no .
C20 H32C 3.3793 no .
C21 H23 3.2545 no .
C21 H30A 2.7457 no .
C21 H30B 3.3868 no .
C21 H30C 2.7382 no .
C21 H31A 2.7059 no .
C21 H31B 2.6754 no .
C21 H31C 3.3564 no .
C21 H32A 3.3472 no .
C21 H32B 2.6537 no .
C21 H32C 2.6996 no .
C22 H20 3.2293 no .
C22 H30A 2.8019 no .
C22 H30C 2.7487 no .
C22 H31A 3.5662 no .
C22 H32C 3.4720 no .
C23 H3 3.3503 no .
C24 H12 3.5654 no .
C24 H20 2.7277 no .
C24 H25 3.1850 no .
C25 H12 3.1430 no .
C26 H28 3.2456 no .
C26 H34B 3.4480 no .
C26 H36B 2.7758 no .
C26 H36C 2.7795 no .
C27 H25 3.2468 no .
C27 H34A 2.6666 no .
C27 H34B 2.6784 no .
C27 H34C 3.3418 no .
C27 H35A 2.6822 no .
C27 H35B 3.3602 no .
C27 H35C 2.7275 no .
C27 H36A 3.3844 no .
C27 H36B 2.7568 no .
C27 H36C 2.7297 no .
C28 H20 2.7834 no .
C28 H26 3.2460 no .
C28 H34A 2.7812 no .
C28 H34B 3.3607 no .
C28 H35A 2.7345 no .
C28 H35C 3.3263 no .
C29 H20 2.7004 no .
C29 H22 2.7188 no .
C30 H22 2.4848 no .
C30 H31A 2.6845 no .
C30 H31B 3.3490 no .
C30 H31C 2.6771 no .
C30 H32A 2.6889 no .
C30 H32B 3.3497 no .
C30 H32C 2.6760 no .
C31 H20 2.8646 no .
C31 H30A 2.6815 no .
C31 H30B 2.6781 no .
C31 H30C 3.3497 no .
C31 H32A 2.6829 no .
C31 H32B 2.7136 no .
C31 H32C 3.3612 no .
C32 H20 2.9490 no .
C32 H30A 3.3503 no .
C32 H30B 2.6781 no .
C32 H30C 2.6850 no .
C32 H31A 3.3612 no .
C32 H31B 2.7031 no .
C32 H31C 2.6937 no .
C33 H26 2.7287 no .
C33 H28 2.7036 no .
C34 H28 2.9726 no .
C34 H35A 2.7169 no .
C34 H35B 2.6838 no .
C34 H35C 3.3639 no .
C34 H36A 2.7030 no .
C34 H36B 2.6700 no .
C34 H36C 3.3559 no .
C35 H28 2.8747 no .
C35 H34A 2.7094 no .
C35 H34B 3.3631 no .
C35 H34C 2.6933 no .
C35 H36A 2.6425 no .
C35 H36B 3.3421 no .
C35 H36C 2.6945 no .
C36 H26 2.4913 no .
C36 H34A 3.3560 no .
C36 H34B 2.6957 no .
C36 H34C 2.6768 no .
C36 H35A 3.3436 no .
C36 H35B 2.6698 no .
C36 H35C 2.6643 no .
H1 H2 2.4957 no .
H1 H9 2.4859 no .
H2 H3 2.5102 no .
H6 H7 2.3220 no .
H6 H12 3.2889 no .
H6 H25 3.3290 no .
H10 H11 2.4987 no .
H10 H18 2.4791 no .
H11 H12 2.5132 no .
H12 H25 3.2953 no .
H15 H16 2.3196 no .
H15 H23 3.3090 no .
H20 H28 2.2417 no .
H20 H31A 3.2921 no .
H20 H31B 2.2814 no .
H20 H32B 2.3801 no .
H20 H32C 3.4294 no .
H22 H23 2.3128 no .
H22 H30A 2.3124 no .
H22 H30B 3.4509 no .
H22 H30C 2.2077 no .
H22 H32C 3.5902 no .
H25 H26 2.2874 no .
H26 H34B 3.5835 no .
H26 H36A 3.4582 no .
H26 H36B 2.2452 no .
H26 H36C 2.2851 no .
H28 H34A 2.4197 no .
H28 H34B 3.4344 no .
H28 H35A 2.2902 no .
H28 H35C 3.3103 no .
H30A H31A 2.4969 no .
H30A H31B 3.5785 no .
H30A H31C 2.9579 no .
H30A H32A 3.5813 no .
H30A H32C 3.5749 no .
H30B H31A 2.9638 no .
H30B H31B 3.5724 no .
H30B H31C 2.4854 no .
H30B H32A 2.4969 no .
H30B H32B 3.5774 no .
H30B H32C 2.9483 no .
H30C H31A 3.5805 no .
H30C H31C 3.5733 no .
H30C H32A 2.9776 no .
H30C H32B 3.5764 no .
H30C H32C 2.4905 no .
H31A H32A 3.5783 no .
H31B H32A 2.9648 no .
H31B H32B 2.5362 no .
H31C H32A 2.4933 no .
H31C H32B 2.9963 no .
H31C H32C 3.5811 no .
H34A H35A 2.5441 no .
H34A H35B 2.9706 no .
H34A H36A 3.5902 no .
H34A H36B 3.5741 no .
H34B H35B 3.5774 no .
H34B H36A 3.0042 no .
H34B H36B 2.4904 no .
H34B H36C 3.5811 no .
H34C H35A 2.9955 no .
H34C H35B 2.4913 no .
H34C H35C 3.5811 no .
H34C H36A 2.5056 no .
H34C H36B 2.9276 no .
H34C H36C 3.5825 no .
H35A H36A 3.5481 no .
H35A H36C 3.5851 no .
H35B H36A 2.4494 no .
H35B H36B 3.5537 no .
H35B H36C 2.9882 no .
H35C H36A 2.9032 no .
H35C H36B 3.5741 no .
H35C H36C 2.4992 no .
Cl51 H6 3.2934 no 3_666
Cl51 H11 3.0355 no .
Cl51 H30A 3.5740 no 4_565
Cl51 H31A 3.3611 no 4_565
Cl52 H2 3.0542 no 4_565
Cl52 H12 2.7542 no .
Cl52 H35C 2.9398 no .
Cl52 H61A 2.9600 no .
Cl61 H7 3.1502 no 3_666
Cl61 H11 3.4201 no .
Cl61 H15 2.9813 no 4_565
Cl61 H16 3.5864 no 4_565
Cl61 H34C 3.3269 no 4_465
Cl61 H35B 3.2090 no 4_465
Cl61 H36A 3.4170 no 4_465
Cl62 H15 3.2348 no 4_565
Cl62 H30B 3.2292 no 3_676
Cl62 H32B 3.3993 no .
Cl62 H32C 3.0108 no .
Cl62 H36A 3.0046 no 4_465
S1 H22 3.5317 no 2_545
S2 H51B 3.5241 no 1_455
P41 H1 3.3142 no 3_665
P41 H10 3.1241 no 3_666
P41 H25 3.4412 no .
P41 H26 3.4110 no .
P41 H32B 3.5352 no 2_645
P41 H35A 3.5388 no 2_645
P41 H51A 3.4073 no .
F1 H22 2.7028 no 2_545
F1 H23 2.5596 no 2_545
F2 H1 3.1788 no 3_665
F2 H2 3.5659 no 3_665
F2 H35A 3.3563 no 2_645
F2 H35B 2.9996 no 2_645
F3 H34B 3.1416 no 3_665
F4 H1 3.5408 no 3_665
F4 H9 3.5952 no 3_665
F4 H25 2.7610 no 3_665
F4 H26 3.4346 no 3_665
F5 H22 2.7494 no 2_545
F5 H26 2.8709 no 3_665
F5 H30C 3.3624 no 2_545
F5 H34B 3.2535 no 3_665
F5 H36B 2.9059 no 3_665
F6 H31A 3.0614 no 2_545
F6 H31B 3.3174 no 2_545
F6 H31C 2.6499 no 2_545
F6 H35C 3.4274 no 1_455
F6 H36C 3.5638 no 1_455
F6 H51B 2.5705 no 1_455
F7 H2 3.1843 no 4_465
F7 H3 3.4024 no 4_465
F7 H35B 3.3760 no 1_455
F7 H35C 2.7980 no 1_455
F8 H3 2.8934 no 4_465
F8 H31A 3.0020 no 4_465
F8 H31B 3.3791 no 4_465
F8 H51B 2.7032 no 1_455
F9 H20 3.1342 no 4_465
F9 H28 3.0749 no 4_465
F9 H31B 3.5558 no 4_465
F9 H34A 3.1725 no 4_465
F10 H31A 3.1376 no 4_465
F10 H31B 2.8154 no 4_465
F10 H51A 3.4821 no 3_666
F10 H51B 3.5753 no 1_455
F10 H51B 2.5859 no 3_666
F41 H1 3.4391 no 3_665
F41 H7 2.8648 no .
F41 H10 2.5469 no 3_666
F41 H34A 2.9240 no 2_645
F41 H34C 3.3490 no 2_645
F41 H35A 2.6236 no 2_645
F41 H35B 3.0639 no 2_645
F42 H10 2.5127 no 3_666
F42 H18 2.3326 no 3_666
F42 H20 3.2594 no 2_645
F42 H28 3.1664 no 2_645
F42 H31B 3.0920 no 2_645
F42 H34A 2.6987 no 2_645
F42 H51A 2.7028 no .
F42 H51B 3.3708 no .
F43 H1 2.4286 no 3_665
F43 H2 3.5227 no 3_665
F43 H20 2.6931 no 2_645
F43 H28 2.6637 no 2_645
F43 H31B 3.4906 no 2_645
F43 H32B 2.6221 no 2_645
F43 H34A 3.5419 no 2_645
F43 H35A 2.7271 no 2_645
F44 H20 3.5915 no 2_645
F44 H25 3.5630 no .
F44 H26 2.4848 no .
F44 H31B 2.7373 no 2_645
F44 H31C 3.2075 no 2_645
F44 H32A 3.1347 no 2_645
F44 H32B 2.6972 no 2_645
F44 H36B 3.5753 no .
F44 H36C 2.9022 no .
F44 H51A 3.4167 no .
F45 H6 3.2504 no .
F45 H10 2.5929 no 3_666
F45 H12 2.9303 no .
F45 H25 2.6473 no .
F45 H26 3.1555 no .
F45 H51A 2.4471 no .
F46 H1 2.5364 no 3_665
F46 H9 2.7604 no 3_665
F46 H25 2.5471 no .
F46 H26 2.8646 no .
N3 H61B 3.1251 no .
N4 H34A 3.5332 no 4_465
N4 H34C 3.2690 no 4_465
N4 H61B 3.4690 no .
C2 H35A 3.3109 no 4_464
C2 H35C 3.3816 no 4_464
C2 H61A 3.1097 no 4_464
C3 H61A 3.4302 no 4_464
C6 H11 3.2066 no 3_666
C7 H11 3.4765 no 3_666
C8 H22 3.5253 no 2_545
C9 H30A 3.5866 no 2_545
C9 H30C 3.5620 no 2_545
C10 H34A 3.2831 no 4_465
C10 H34C 3.0238 no 4_465
C10 H51A 3.2338 no 3_666
C10 H61B 3.4172 no .
C11 H6 3.2422 no 3_666
C11 H11 3.5462 no 3_666
C11 H34C 3.5962 no 4_465
C11 H61B 3.0049 no .
C12 H61A 3.2571 no .
C12 H61B 2.8035 no .
C13 H34A 3.5931 no 4_465
C13 H34B 3.4901 no 4_465
C15 H30B 3.4076 no 2_545
C16 H31C 3.2873 no 2_545
C18 H34A 3.1003 no 4_465
C18 H34B 3.3258 no 4_465
C18 H51A 3.3797 no 3_666
C18 H51B 3.5560 no 3_666
C30 H32C 3.5065 no 3_676
C32 H30C 3.5139 no 3_676
C32 H32C 3.1217 no 3_676
C34 H10 3.3860 no 4_564
C34 H18 3.2706 no 4_564
C34 H61B 3.5519 no 4_564
C35 H2 2.9878 no 4_565
C35 H16 3.5406 no 1_655
C36 H16 3.5400 no 1_655
C36 H31C 3.4966 no 2_645
C36 H32A 3.2284 no 2_645
C51 H12 3.2597 no .
C51 H18 3.3912 no 3_666
C61 H2 3.5992 no 4_565
C61 H12 3.4511 no .
C61 H34C 3.2846 no 4_465
C61 H36A 3.4375 no 4_465
H1 P41 3.3142 no 3_665
H1 F2 3.1788 no 3_665
H1 F4 3.5408 no 3_665
H1 F41 3.4391 no 3_665
H1 F43 2.4286 no 3_665
H1 F46 2.5364 no 3_665
H1 H35A 3.4079 no 4_464
H2 Cl52 3.0542 no 4_464
H2 F2 3.5659 no 3_665
H2 F7 3.1843 no 4_564
H2 F43 3.5227 no 3_665
H2 C35 2.9878 no 4_464
H2 C61 3.5992 no 4_464
H2 H35A 2.5828 no 4_464
H2 H35B 3.5099 no 4_464
H2 H35C 2.5420 no 4_464
H2 H61A 2.8135 no 4_464
H3 F7 3.4024 no 4_564
H3 F8 2.8934 no 4_564
H3 H61A 3.4083 no 4_464
H6 Cl51 3.2934 no 3_666
H6 F45 3.2504 no .
H6 C11 3.2422 no 3_666
H6 H11 2.4331 no 3_666
H7 Cl61 3.1502 no 3_666
H7 F41 2.8648 no .
H7 H11 3.0098 no 3_666
H9 F4 3.5952 no 3_665
H9 F46 2.7604 no 3_665
H9 H30C 3.5252 no 2_545
H10 P41 3.1241 no 3_666
H10 F41 2.5469 no 3_666
H10 F42 2.5127 no 3_666
H10 F45 2.5929 no 3_666
H10 C34 3.3860 no 4_465
H10 H34A 2.8897 no 4_465
H10 H34C 3.0163 no 4_465
H10 H51A 2.7008 no 3_666
H11 Cl51 3.0355 no .
H11 Cl61 3.4201 no .
H11 C6 3.2066 no 3_666
H11 C7 3.4765 no 3_666
H11 C11 3.5462 no 3_666
H11 H6 2.4331 no 3_666
H11 H7 3.0098 no 3_666
H11 H51A 3.4918 no .
H11 H61B 3.3539 no .
H12 Cl52 2.7542 no .
H12 F45 2.9303 no .
H12 C51 3.2597 no .
H12 C61 3.4511 no .
H12 H51A 2.9626 no .
H12 H61A 2.9992 no .
H12 H61B 3.0237 no .
H15 Cl61 2.9813 no 4_464
H15 Cl62 3.2348 no 4_464
H15 H30B 3.0875 no 2_545
H16 Cl61 3.5864 no 4_464
H16 C35 3.5406 no 1_455
H16 C36 3.5400 no 1_455
H16 H30B 3.5308 no 2_545
H16 H31C 2.9277 no 2_545
H16 H35B 3.0229 no 1_455
H16 H35C 3.2191 no 1_455
H16 H36A 2.9682 no 1_455
H16 H36C 3.2785 no 1_455
H18 F42 2.3326 no 3_666
H18 C34 3.2706 no 4_465
H18 C51 3.3912 no 3_666
H18 H34A 2.5703 no 4_465
H18 H34B 3.2459 no 4_465
H18 H34C 3.5530 no 4_465
H18 H51A 2.8628 no 3_666
H18 H51B 3.1966 no 3_666
H20 F9 3.1342 no 4_564
H20 F42 3.2594 no 2_655
H20 F43 2.6931 no 2_655
H20 F44 3.5915 no 2_655
H22 S1 3.5317 no 2_555
H22 F1 2.7028 no 2_555
H22 F5 2.7494 no 2_555
H22 C8 3.5253 no 2_555
H23 F1 2.5596 no 2_555
H23 H34B 3.3021 no 4_465
H25 P41 3.4412 no .
H25 F4 2.7610 no 3_665
H25 F44 3.5630 no .
H25 F45 2.6473 no .
H25 F46 2.5471 no .
H26 P41 3.4110 no .
H26 F4 3.4346 no 3_665
H26 F5 2.8709 no 3_665
H26 F44 2.4848 no .
H26 F45 3.1555 no .
H26 F46 2.8646 no .
H28 F9 3.0749 no 4_564
H28 F42 3.1664 no 2_655
H28 F43 2.6637 no 2_655
H30A Cl51 3.5740 no 4_464
H30A C9 3.5866 no 2_555
H30B Cl62 3.2292 no 3_676
H30B C15 3.4076 no 2_555
H30B H15 3.0875 no 2_555
H30B H16 3.5308 no 2_555
H30B H32C 3.2020 no 3_676
H30C F5 3.3624 no 2_555
H30C C9 3.5620 no 2_555
H30C C32 3.5139 no 3_676
H30C H9 3.5252 no 2_555
H30C H32A 3.2213 no 3_676
H30C H32C 3.0659 no 3_676
H31A Cl51 3.3611 no 4_464
H31A F6 3.0614 no 2_555
H31A F8 3.0020 no 4_564
H31A F10 3.1376 no 4_564
H31A H51B 3.5824 no 4_464
H31B F6 3.3174 no 2_555
H31B F8 3.3791 no 4_564
H31B F9 3.5558 no 4_564
H31B F10 2.8154 no 4_564
H31B F42 3.0920 no 2_655
H31B F43 3.4906 no 2_655
H31B F44 2.7373 no 2_655
H31C F6 2.6499 no 2_555
H31C F44 3.2075 no 2_655
H31C C16 3.2873 no 2_555
H31C C36 3.4966 no 2_655
H31C H16 2.9277 no 2_555
H31C H36A 3.4160 no 2_655
H31C H36C 2.7783 no 2_655
H32A F44 3.1347 no 2_655
H32A C36 3.2284 no 2_655
H32A H30C 3.2213 no 3_676
H32A H32C 2.7981 no 3_676
H32A H36A 3.2649 no 2_655
H32A H36B 2.9114 no 2_655
H32A H36C 2.9746 no 2_655
H32B Cl62 3.3993 no .
H32B P41 3.5352 no 2_655
H32B F43 2.6221 no 2_655
H32B F44 2.6972 no 2_655
H32C Cl62 3.0108 no .
H32C C30 3.5065 no 3_676
H32C C32 3.1217 no 3_676
H32C H30B 3.2020 no 3_676
H32C H30C 3.0659 no 3_676
H32C H32A 2.7981 no 3_676
H32C H32C 2.5981 no 3_676
H34A F9 3.1725 no 4_564
H34A F41 2.9240 no 2_655
H34A F42 2.6987 no 2_655
H34A F43 3.5419 no 2_655
H34A N4 3.5332 no 4_564
H34A C10 3.2831 no 4_564
H34A C13 3.5931 no 4_564
H34A C18 3.1003 no 4_564
H34A H10 2.8897 no 4_564
H34A H18 2.5703 no 4_564
H34B F3 3.1416 no 3_665
H34B F5 3.2535 no 3_665
H34B C13 3.4901 no 4_564
H34B C18 3.3258 no 4_564
H34B H18 3.2459 no 4_564
H34B H23 3.3021 no 4_564
H34C Cl61 3.3269 no 4_564
H34C F41 3.3490 no 2_655
H34C N4 3.2690 no 4_564
H34C C10 3.0238 no 4_564
H34C C11 3.5962 no 4_564
H34C C61 3.2846 no 4_564
H34C H10 3.0163 no 4_564
H34C H18 3.5530 no 4_564
H34C H61B 2.6458 no 4_564
H35A P41 3.5388 no 2_655
H35A F2 3.3563 no 2_655
H35A F41 2.6236 no 2_655
H35A F43 2.7271 no 2_655
H35A C2 3.3109 no 4_565
H35A H1 3.4079 no 4_565
H35A H2 2.5828 no 4_565
H35B Cl61 3.2090 no 4_564
H35B F2 2.9996 no 2_655
H35B F7 3.3760 no 1_655
H35B F41 3.0639 no 2_655
H35B H2 3.5099 no 4_565
H35B H16 3.0229 no 1_655
H35C Cl52 2.9398 no .
H35C F6 3.4274 no 1_655
H35C F7 2.7980 no 1_655
H35C C2 3.3816 no 4_565
H35C H2 2.5420 no 4_565
H35C H16 3.2191 no 1_655
H36A Cl61 3.4170 no 4_564
H36A Cl62 3.0046 no 4_564
H36A C61 3.4375 no 4_564
H36A H16 2.9682 no 1_655
H36A H31C 3.4160 no 2_645
H36A H32A 3.2649 no 2_645
H36A H61B 3.3974 no 4_564
H36B F5 2.9059 no 3_665
H36B F44 3.5753 no .
H36B H32A 2.9114 no 2_645
H36C F6 3.5638 no 1_655
H36C F44 2.9022 no .
H36C H16 3.2785 no 1_655
H36C H31C 2.7783 no 2_645
H36C H32A 2.9746 no 2_645
H51A P41 3.4073 no .
H51A F10 3.4821 no 3_666
H51A F42 2.7028 no .
H51A F44 3.4167 no .
H51A F45 2.4471 no .
H51A C10 3.2338 no 3_666
H51A C18 3.3797 no 3_666
H51A H10 2.7008 no 3_666
H51A H11 3.4918 no .
H51A H12 2.9626 no .
H51A H18 2.8628 no 3_666
H51B S2 3.5241 no 1_655
H51B F6 2.5705 no 1_655
H51B F8 2.7032 no 1_655
H51B F10 3.5753 no 1_655
H51B F10 2.5859 no 3_666
H51B F42 3.3708 no .
H51B C18 3.5560 no 3_666
H51B H18 3.1966 no 3_666
H51B H31A 3.5824 no 4_565
H61A Cl52 2.9600 no .
H61A C2 3.1097 no 4_565
H61A C3 3.4302 no 4_565
H61A C12 3.2571 no .
H61A H2 2.8135 no 4_565
H61A H3 3.4083 no 4_565
H61A H12 2.9992 no .
H61B N3 3.1251 no .
H61B N4 3.4690 no .
H61B C10 3.4172 no .
H61B C11 3.0049 no .
H61B C12 2.8035 no .
H61B C34 3.5519 no 4_465
H61B H11 3.3539 no .
H61B H12 3.0237 no .
H61B H34C 2.6458 no 4_465
H61B H36A 3.3974 no 4_465

loop_
_geom_torsion_atom_site_label_1
_geom_torsion_atom_site_label_2
_geom_torsion_atom_site_label_3
_geom_torsion_atom_site_label_4
_geom_torsion
_geom_torsion_publ_flag
N1 Ir1 N5 C19 -86.20(16) no
N1 Ir1 N5 C23 86.99(18) no
N5 Ir1 N1 N2 170.61(16) no
N5 Ir1 N1 C3 -2.4(3) no
N1 Ir1 N6 C24 93.96(15) no
N1 Ir1 N6 C25 -91.71(17) no
N6 Ir1 N1 N2 94.37(16) no
N6 Ir1 N1 C3 -78.6(3) no
N1 Ir1 C5 C4 3.55(17) no
N1 Ir1 C5 C6 178.3(2) no
C5 Ir1 N1 N2 -2.95(16) no
C5 Ir1 N1 C3 -176.0(3) no
N1 Ir1 C14 C13 176.96(16) no
N1 Ir1 C14 C15 -7.8(2) no
C14 Ir1 N1 N2 -91.71(17) no
C14 Ir1 N1 C3 95.3(3) no
N3 Ir1 N5 C19 95.41(16) no
N3 Ir1 N5 C23 -91.39(18) no
N5 Ir1 N3 N4 95.59(15) no
N5 Ir1 N3 C12 -90.7(2) no
N3 Ir1 N6 C24 -91.90(15) no
N3 Ir1 N6 C25 82.43(17) no
N6 Ir1 N3 N4 171.95(15) no
N6 Ir1 N3 C12 -14.3(2) no
N3 Ir1 C5 C4 -178.77(17) no
N3 Ir1 C5 C6 -4.0(2) no
C5 Ir1 N3 N4 -90.58(16) no
C5 Ir1 N3 C12 83.1(2) no
N3 Ir1 C14 C13 3.21(16) no
N3 Ir1 C14 C15 178.4(2) no
C14 Ir1 N3 N4 -1.14(15) no
C14 Ir1 N3 C12 172.6(2) no
N5 Ir1 N6 C24 0.72(14) no
N5 Ir1 N6 C25 175.06(19) no
N6 Ir1 N5 C19 3.40(15) no
N6 Ir1 N5 C23 176.60(19) no
N5 Ir1 C14 C13 -88.80(17) no
N5 Ir1 C14 C15 86.4(2) no
C14 Ir1 N5 C19 175.78(16) no
C14 Ir1 N5 C23 -11.0(2) no
N6 Ir1 C5 C4 -85.57(18) no
N6 Ir1 C5 C6 89.2(2) no
C5 Ir1 N6 C24 174.11(15) no
C5 Ir1 N6 C25 -11.56(19) no
C5 Ir1 C14 C13 96.86(18) no
C5 Ir1 C14 C15 -87.9(2) no
C14 Ir1 C5 C4 101.19(19) no
C14 Ir1 C5 C6 -84.0(2) no
F1 S1 C8 C7 46.6(2) no
F1 S1 C8 C9 -135.2(2) no
F2 S1 C8 C7 -43.0(2) no
F2 S1 C8 C9 135.1(2) no
F4 S1 C8 C7 -133.5(2) no
F4 S1 C8 C9 44.6(2) no
F5 S1 C8 C7 136.5(2) no
F5 S1 C8 C9 -45.3(2) no
F6 S2 C17 C16 45.7(2) no
F6 S2 C17 C18 -135.00(19) no
F7 S2 C17 C16 -44.4(2) no
F7 S2 C17 C18 134.87(19) no
F9 S2 C17 C16 -134.7(2) no
F9 S2 C17 C18 44.6(2) no
F10 S2 C17 C16 135.2(2) no
F10 S2 C17 C18 -45.5(2) no
Ir1 N1 N2 C1 -175.32(14) no
Ir1 N1 N2 C4 1.9(3) no
Ir1 N1 C3 C2 173.4(2) no
N2 N1 C3 C2 0.0(3) no
C3 N1 N2 C1 -0.1(3) no
C3 N1 N2 C4 177.0(2) no
N1 N2 C1 C2 0.2(3) no
N1 N2 C4 C5 1.2(3) no
N1 N2 C4 C9 -177.5(2) no
C1 N2 C4 C5 177.5(3) no
C1 N2 C4 C9 -1.1(5) no
C4 N2 C1 C2 -176.3(3) no
Ir1 N3 N4 C10 175.92(12) no
Ir1 N3 N4 C13 -1.2(3) no
Ir1 N3 C12 C11 -174.59(17) no
N4 N3 C12 C11 -0.5(3) no
C12 N3 N4 C10 0.3(3) no
C12 N3 N4 C13 -176.7(2) no
N3 N4 C10 C11 -0.1(3) no
N3 N4 C13 C14 3.9(3) no
N3 N4 C13 C18 -175.8(2) no
C10 N4 C13 C14 -172.3(3) no
C10 N4 C13 C18 8.0(4) no
C13 N4 C10 C11 176.3(3) no
Ir1 N5 C19 C20 172.63(16) no
Ir1 N5 C19 C24 -6.6(3) no
Ir1 N5 C23 C22 -172.04(17) no
C19 N5 C23 C22 1.0(4) no
C23 N5 C19 C20 -0.9(4) no
C23 N5 C19 C24 179.8(2) no
Ir1 N6 C24 C19 -4.3(3) no
Ir1 N6 C24 C28 174.42(15) no
Ir1 N6 C25 C26 -173.55(16) no
C24 N6 C25 C26 0.7(4) no
C25 N6 C24 C19 -179.0(2) no
C25 N6 C24 C28 -0.2(4) no
N2 C1 C2 C3 -0.1(3) no
C1 C2 C3 N1 0.1(4) no
N2 C4 C5 Ir1 -3.6(3) no
N2 C4 C5 C6 -179.2(2) no
N2 C4 C9 C8 178.6(2) no
C5 C4 C9 C8 0.1(4) no
C9 C4 C5 Ir1 174.9(2) no
C9 C4 C5 C6 -0.6(4) no
Ir1 C5 C6 C7 -173.99(18) no
C4 C5 C6 C7 0.7(4) no
C5 C6 C7 C8 -0.4(4) no
C6 C7 C8 S1 177.9(2) no
C6 C7 C8 C9 -0.2(4) no
S1 C8 C9 C4 -177.82(18) no
C7 C8 C9 C4 0.3(4) no
N4 C10 C11 C12 -0.2(3) no
C10 C11 C12 N3 0.5(3) no
N4 C13 C14 Ir1 -4.8(3) no
N4 C13 C14 C15 179.2(2) no
N4 C13 C18 C17 179.4(2) no
C14 C13 C18 C17 -0.3(4) no
C18 C13 C14 Ir1 174.9(2) no
C18 C13 C14 C15 -1.1(4) no
Ir1 C14 C15 C16 -173.30(17) no
C13 C14 C15 C16 1.9(4) no
C14 C15 C16 C17 -1.3(4) no
C15 C16 C17 S2 179.1(2) no
C15 C16 C17 C18 -0.2(4) no
S2 C17 C18 C13 -178.34(17) no
C16 C17 C18 C13 1.0(4) no
N5 C19 C20 C21 0.1(4) no
N5 C19 C24 N6 7.1(3) no
N5 C19 C24 C28 -171.6(2) no
C20 C19 C24 N6 -172.1(2) no
C20 C19 C24 C28 9.2(4) no
C24 C19 C20 C21 179.3(2) no
C19 C20 C21 C22 0.7(4) no
C19 C20 C21 C29 -179.4(2) no
C20 C21 C22 C23 -0.6(4) no
C20 C21 C29 C30 176.7(2) no
C20 C21 C29 C31 56.2(3) no
C20 C21 C29 C32 -63.1(3) no
C22 C21 C29 C30 -3.4(4) no
C22 C21 C29 C31 -123.9(3) no
C22 C21 C29 C32 116.8(3) no
C29 C21 C22 C23 179.5(2) no
C21 C22 C23 N5 -0.3(5) no
N6 C24 C28 C27 0.0(4) no
C19 C24 C28 C27 178.6(2) no
N6 C25 C26 C27 -1.0(4) no
C25 C26 C27 C28 0.7(4) no
C25 C26 C27 C33 -178.8(2) no
C26 C27 C28 C24 -0.3(4) no
C26 C27 C33 C34 115.5(3) no
C26 C27 C33 C35 -124.6(3) no
C26 C27 C33 C36 -4.4(4) no
C28 C27 C33 C34 -64.0(3) no
C28 C27 C33 C35 56.0(3) no
C28 C27 C33 C36 176.1(2) no
C33 C27 C28 C24 179.2(2) no
